data_7126557
loop_
_publ_author_name
'Ai, Yong'
'Wu, Dong-Ji'
'Yang, Meng-Juan'
'Wang, Pan'
'He, Wen-Hui'
'Liao, Wei-Qiang'

_publ_section_title
;
 Highest-T<sub>c</sub> organic enantiomeric ferroelectrics obtained by F/H
 substitution.
;
_journal_issue 51
_journal_name_full 'Chemical communications (Cambridge, England)'
_journal_page_first 7033
_journal_page_last 7036
_journal_paper_doi 10.1039/d0cc02547j
_journal_volume 56
_journal_year 2020
_chemical_absolute_configuration rm
_chemical_formula_moiety 'C6 H13 F N, I'
_chemical_formula_sum 'C6 H13 F I N'
_chemical_formula_weight 245.07
_space_group_crystal_system monoclinic
_space_group_IT_number 4
_space_group_name_Hall 'P 2yb'
_space_group_name_H-M_alt 'P 1 21 1'
_atom_sites_solution_hydrogens geom
_audit_creation_method SHELXL-2014/7
_audit_update_record
;
2020-04-07 deposited with the CCDC.	2020-05-18 downloaded from the CCDC.
;
_cell_angle_alpha 90
_cell_angle_beta 105.627(4)
_cell_angle_gamma 90
_cell_formula_units_Z 2
_cell_length_a 5.9613(3)
_cell_length_b 7.6228(3)
_cell_length_c 10.1630(4)
_cell_measurement_reflns_used 3722
_cell_measurement_temperature 293(2)
_cell_measurement_theta_max 30.2280
_cell_measurement_theta_min 2.6700
_cell_volume 444.75(3)
_computing_cell_refinement 'CrysAlisPro 1.171.39.46 (Rigaku OD, 2018)'
_computing_data_collection 'CrysAlisPro 1.171.39.46 (Rigaku OD, 2018)'
_computing_data_reduction 'CrysAlisPro 1.171.39.46 (Rigaku OD, 2018)'
_computing_molecular_graphics 'DIAMOND (Brandenburg & Putz, 2005)'
_computing_publication_material 'SHELXL-2014/7 (Sheldrick, 2014)'
_computing_structure_refinement 'SHELXL-2014/7 (Sheldrick, 2014)'
_computing_structure_solution 'SHELXL-2014/7 (Sheldrick, 2014)'
_diffrn_ambient_temperature 293(2)
_diffrn_measured_fraction_theta_full 0.998
_diffrn_measured_fraction_theta_max 0.997
_diffrn_measurement_device_type 'XtaLAB Synergy R, DW system, HyPix'
_diffrn_measurement_method 'four-circle diffractometer'
_diffrn_radiation_type MoK\a
_diffrn_radiation_wavelength 0.71073
_diffrn_reflns_av_R_equivalents 0.0093
_diffrn_reflns_av_unetI/netI 0.0104
_diffrn_reflns_Laue_measured_fraction_full 0.998
_diffrn_reflns_Laue_measured_fraction_max 0.997
_diffrn_reflns_limit_h_max 7
_diffrn_reflns_limit_h_min -6
_diffrn_reflns_limit_k_max 8
_diffrn_reflns_limit_k_min -9
_diffrn_reflns_limit_l_max 12
_diffrn_reflns_limit_l_min -12
_diffrn_reflns_number 3477
_diffrn_reflns_point_group_measured_fraction_full 0.998
_diffrn_reflns_point_group_measured_fraction_max 0.997
_diffrn_reflns_theta_full 25.242
_diffrn_reflns_theta_max 25.999
_diffrn_reflns_theta_min 3.388
_diffrn_source 'Rotating-anode X-ray tube'
_exptl_absorpt_coefficient_mu 3.543
_exptl_absorpt_correction_T_max 0.475
_exptl_absorpt_correction_T_min 0.463
_exptl_absorpt_correction_type multi-scan
_exptl_absorpt_process_details 'CrysAlisPro 1.171.39.46 (Rigaku OD, 2018)'
_exptl_crystal_colour colourless
_exptl_crystal_density_diffrn 1.830
_exptl_crystal_description block
_exptl_crystal_F_000 236
_exptl_crystal_size_max 0.220
_exptl_crystal_size_mid 0.210
_exptl_crystal_size_min 0.210
_refine_diff_density_max 0.258
_refine_diff_density_min -1.085
_refine_diff_density_rms 0.100
_refine_ls_abs_structure_details
;
 Refined as an inversion twin.
;
_refine_ls_abs_structure_Flack 0.08(6)
_refine_ls_extinction_method none
_refine_ls_goodness_of_fit_ref 1.004
_refine_ls_hydrogen_treatment constr
_refine_ls_matrix_type full
_refine_ls_number_parameters 85
_refine_ls_number_reflns 1748
_refine_ls_number_restraints 1
_refine_ls_restrained_S_all 1.003
_refine_ls_R_factor_all 0.0187
_refine_ls_R_factor_gt 0.0185
_refine_ls_shift/su_max 0.040
_refine_ls_shift/su_mean 0.007
_refine_ls_structure_factor_coef Fsqd
_refine_ls_weighting_details 'w=1/[\s^2^(Fo^2^)+(0.0279P)^2^+0.4091P] where P=(Fo^2^+2Fc^2^)/3'
_refine_ls_weighting_scheme calc
_refine_ls_wR_factor_gt 0.0476
_refine_ls_wR_factor_ref 0.0477
_reflns_Friedel_coverage 0.852
_reflns_Friedel_fraction_full 0.999
_reflns_Friedel_fraction_max 0.998
_reflns_number_gt 1626
_reflns_number_total 1748
_reflns_threshold_expression 'I > 2\s(I)'
_cod_data_source_file d0cc02547j2.cif
_cod_data_source_block R_P21
_cod_depositor_comments 'Adding full bibliography for 7126557--7126560.cif.'
_cod_original_sg_symbol_H-M 'P 21'
_cod_database_code 7126557
_shelx_shelxl_version_number 2014/7
_shelx_space_group_comment
;
The symmetry employed for this shelxl refinement is uniquely defined
by the following loop, which should always be used as a source of
symmetry information in preference to the above space-group names.
They are only intended as comments.
;
_shelx_estimated_absorpt_t_min 0.510
_shelx_estimated_absorpt_t_max 0.523

loop_
_space_group_symop_operation_xyz
'x, y, z'
'-x, y+1/2, -z'

loop_
_atom_site_label
_atom_site_type_symbol
_atom_site_fract_x
_atom_site_fract_y
_atom_site_fract_z
_atom_site_U_iso_or_equiv
_atom_site_adp_type
_atom_site_occupancy
_atom_site_site_symmetry_order
_atom_site_calc_flag
_atom_site_refinement_flags_posn
_atom_site_refinement_flags_adp
_atom_site_refinement_flags_occupancy
_atom_site_disorder_assembly
_atom_site_disorder_group
I1 I 0.96634(4) 0.12132(18) 0.67638(3) 0.04246(11) Uani 1 1 d . . . . .
N1 N 0.4026(6) 0.1306(13) 0.2821(3) 0.0329(8) Uani 1 1 d . . . . .
F1 F 0.6278(9) 0.0054(7) 0.0664(5) 0.0819(13) Uani 1 1 d . . . . .
C1 C 0.5366(17) -0.0382(11) 0.2814(9) 0.0364(19) Uani 1 1 d . . . . .
H1A H 0.4851 -0.1285 0.3338 0.044 Uiso 1 1 calc R U . . .
H1B H 0.7023 -0.0195 0.3197 0.044 Uiso 1 1 calc R U . . .
C2 C 0.4832(13) -0.0903(9) 0.1307(6) 0.0557(15) Uani 1 1 d . . . . .
H2 H 0.4994 -0.2171 0.1200 0.067 Uiso 1 1 calc R U . . .
C3 C 0.2363(13) -0.0317(10) 0.0731(6) 0.0659(19) Uani 1 1 d . . . . .
H3A H 0.2048 -0.0091 -0.0241 0.079 Uiso 1 1 calc R U . . .
H3B H 0.1290 -0.1208 0.0872 0.079 Uiso 1 1 calc R U . . .
C4 C 0.2113(9) 0.132(3) 0.1476(6) 0.0639(19) Uani 1 1 d . . . . .
H4A H 0.0592 0.1359 0.1650 0.077 Uiso 1 1 calc R U . . .
H4B H 0.2275 0.2339 0.0938 0.077 Uiso 1 1 calc R U . . .
C5 C 0.559(2) 0.2856(15) 0.2866(15) 0.065(3) Uani 1 1 d . . . . .
H5A H 0.4696 0.3916 0.2801 0.097 Uiso 1 1 calc R U . . .
H5B H 0.6276 0.2796 0.2114 0.097 Uiso 1 1 calc R U . . .
H5C H 0.6795 0.2850 0.3710 0.097 Uiso 1 1 calc R U . . .
C6 C 0.3049(9) 0.128(2) 0.4029(5) 0.0501(12) Uani 1 1 d . . . . .
H6A H 0.1961 0.0333 0.3939 0.075 Uiso 1 1 calc R U . . .
H6B H 0.2268 0.2374 0.4076 0.075 Uiso 1 1 calc R U . . .
H6C H 0.4290 0.1130 0.4847 0.075 Uiso 1 1 calc R U . . .

loop_
_atom_site_aniso_label
_atom_site_aniso_U_11
_atom_site_aniso_U_22
_atom_site_aniso_U_33
_atom_site_aniso_U_23
_atom_site_aniso_U_13
_atom_site_aniso_U_12
I1 0.04100(16) 0.03730(16) 0.04807(17) 0.0019(3) 0.01026(11) 0.0030(3)
N1 0.0301(14) 0.032(2) 0.0347(15) 0.005(3) 0.0061(12) 0.004(3)
F1 0.093(3) 0.098(3) 0.075(3) 0.009(2) 0.058(3) 0.011(3)
C1 0.037(4) 0.036(5) 0.038(4) 0.000(4) 0.012(3) 0.004(3)
C2 0.077(4) 0.051(3) 0.044(3) -0.003(3) 0.025(3) 0.003(3)
C3 0.074(5) 0.081(5) 0.034(3) -0.005(3) -0.001(3) -0.016(4)
C4 0.042(2) 0.086(5) 0.051(3) 0.010(7) -0.010(2) 0.006(7)
C5 0.066(8) 0.042(7) 0.090(8) 0.004(6) 0.028(6) -0.017(5)
C6 0.060(3) 0.047(3) 0.053(2) 0.008(6) 0.032(2) 0.009(6)

loop_
_atom_type_symbol
_atom_type_description
_atom_type_scat_dispersion_real
_atom_type_scat_dispersion_imag
_atom_type_scat_source
C C 0.0033 0.0016 'International Tables Vol C Tables 4.2.6.8 and 6.1.1.4'
H H 0.0000 0.0000 'International Tables Vol C Tables 4.2.6.8 and 6.1.1.4'
N N 0.0061 0.0033 'International Tables Vol C Tables 4.2.6.8 and 6.1.1.4'
F F 0.0171 0.0103 'International Tables Vol C Tables 4.2.6.8 and 6.1.1.4'
I I -0.4742 1.8119 'International Tables Vol C Tables 4.2.6.8 and 6.1.1.4'

loop_
_geom_angle_atom_site_label_1
_geom_angle_atom_site_label_2
_geom_angle_atom_site_label_3
_geom_angle
_geom_angle_site_symmetry_1
_geom_angle_site_symmetry_3
_geom_angle_publ_flag
C6 N1 C5 111.1(9) . . ?
C6 N1 C1 108.5(8) . . ?
C5 N1 C1 110.2(4) . . ?
C6 N1 C4 111.9(4) . . ?
C5 N1 C4 109.3(10) . . ?
C1 N1 C4 105.6(9) . . ?
N1 C1 C2 104.9(6) . . ?
F1 C2 C3 108.8(6) . . ?
F1 C2 C1 109.9(6) . . ?
C3 C2 C1 103.4(6) . . ?
C4 C3 C2 105.9(5) . . ?
C3 C4 N1 107.3(10) . . ?

loop_
_geom_bond_atom_site_label_1
_geom_bond_atom_site_label_2
_geom_bond_distance
_geom_bond_site_symmetry_2
_geom_bond_publ_flag
N1 C6 1.494(5) . ?
N1 C5 1.498(13) . ?
N1 C1 1.516(12) . ?
N1 C4 1.526(6) . ?
F1 C2 1.416(8) . ?
C1 C2 1.530(10) . ?
C2 C3 1.498(10) . ?
C3 C4 1.487(18) . ?

loop_
_geom_hbond_atom_site_label_D
_geom_hbond_atom_site_label_H
_geom_hbond_atom_site_label_A
_geom_hbond_distance_DH
_geom_hbond_distance_HA
_geom_hbond_distance_DA
_geom_hbond_angle_DHA
_geom_hbond_site_symmetry_A
C1 H1A I1 0.97 3.28 4.075(10) 140.8 2_646
C3 H3A I1 0.97 3.15 4.088(6) 162.2 1_454
C3 H3B I1 0.97 3.27 4.074(8) 141.4 2_646
C5 H5A I1 0.96 3.26 4.139(14) 152.9 2_656
C5 H5B F1 0.96 2.56 3.199(16) 124.3 .
C6 H6A I1 0.96 3.31 4.183(16) 152.6 2_646
C6 H6B I1 0.96 3.18 4.084(15) 158.4 2_656

loop_
_geom_torsion_atom_site_label_1
_geom_torsion_atom_site_label_2
_geom_torsion_atom_site_label_3
_geom_torsion_atom_site_label_4
_geom_torsion
_geom_torsion_site_symmetry_1
_geom_torsion_site_symmetry_2
_geom_torsion_site_symmetry_3
_geom_torsion_site_symmetry_4
_geom_torsion_publ_flag
C6 N1 C1 C2 141.4(7) . . . . ?
C5 N1 C1 C2 -96.7(8) . . . . ?
C4 N1 C1 C2 21.2(8) . . . . ?
N1 C1 C2 F1 81.4(7) . . . . ?
N1 C1 C2 C3 -34.5(8) . . . . ?
F1 C2 C3 C4 -81.9(7) . . . . ?
C1 C2 C3 C4 34.8(9) . . . . ?
C2 C3 C4 N1 -21.9(9) . . . . ?
C6 N1 C4 C3 -117.8(11) . . . . ?
C5 N1 C4 C3 118.6(10) . . . . ?
C1 N1 C4 C3 0.1(9) . . . . ?
